data_2005998
loop_
_publ_author_name
'Siero\'n, L.'
'Bukowska-Str\.zyzewska, M.'

_publ_section_title
;<i>trans</i>-Diaquabis(pyridine-2-carboxamide-<i>N</i>^1^,<i>O</i>)copper(II)
 Dichloride and Dibromide
;
_journal_issue 3
_journal_name_full 'Acta Crystallographica Section C'
_journal_page_first 296
_journal_page_last 298
_journal_paper_doi 10.1107/S0108270196013364
_journal_volume 53
_journal_year 1997
_chemical_formula_iupac '[Cu (C6 H6 N2 O)2 (H2 O)2] Cl2'
_chemical_formula_sum 'C12 H16 Cl2 Cu N4 O4'
_chemical_formula_weight 414.73
_chemical_name_systematic
;
Diaqua-bis(pyridine-2-carboxamide-N',O)copper(II) Dichloride
;
_space_group_IT_number 14
_symmetry_cell_setting monoclinic
_symmetry_space_group_name_Hall '-P 2yn'
_symmetry_space_group_name_H-M 'P 1 21/n 1'
_atom_type_scat_source
;
International Tables for Crystallography
(1992, Vol. C, Tables 4.2.6.8 and 6.1.1.4)
;
_cell_angle_alpha 90
_cell_angle_beta 93.316(8)
_cell_angle_gamma 90
_cell_formula_units_Z 2
_cell_length_a 6.2976(7)
_cell_length_b 10.0596(14)
_cell_length_c 12.8122(11)
_cell_measurement_reflns_used 29
_cell_measurement_temperature 293(2)
_cell_measurement_theta_max 13.1
_cell_measurement_theta_min 3.8
_cell_volume 810.31(16)
_computing_cell_refinement 'Siemens P3 software'
_computing_data_collection 'Siemens P3 software'
_computing_data_reduction 'XDISK in SHELXTL/PC (Sheldrick, 1990)'
_computing_molecular_graphics 'XP in SHELXTL/PC'
_computing_publication_material SHELXL93
_computing_structure_refinement 'SHELXL93 (Sheldrick, 1993)'
_computing_structure_solution 'SHELXS86 (Sheldrick, 1985)'
_diffrn_ambient_temperature 293(2)
_diffrn_measurement_device 'Siemens P3 diffractometer'
_diffrn_measurement_method '\w/2\q scans'
_diffrn_radiation_monochromator graphite
_diffrn_radiation_source 'FK60-10 Siemens Mo tube'
_diffrn_radiation_type MoK\a
_diffrn_radiation_wavelength 0.71073
_diffrn_reflns_av_R_equivalents 0.0115
_diffrn_reflns_av_sigmaI/netI 0.0139
_diffrn_reflns_limit_h_max 8
_diffrn_reflns_limit_h_min -1
_diffrn_reflns_limit_k_max 13
_diffrn_reflns_limit_k_min -1
_diffrn_reflns_limit_l_max 16
_diffrn_reflns_limit_l_min -16
_diffrn_reflns_number 2273
_diffrn_reflns_theta_max 26.00
_diffrn_reflns_theta_min 2.58
_diffrn_standards_decay_% 1.2
_diffrn_standards_interval_count 96
_diffrn_standards_number 3
_exptl_absorpt_coefficient_mu 1.701
_exptl_absorpt_correction_type none
_exptl_crystal_colour 'Pale blue'
_exptl_crystal_density_diffrn 1.700
_exptl_crystal_density_meas 1.69
_exptl_crystal_density_method
;
flotation in a mixture of CH~3~I and benzene
;
_exptl_crystal_description Prism
_exptl_crystal_F_000 422
_exptl_crystal_size_max 0.67
_exptl_crystal_size_mid 0.15
_exptl_crystal_size_min 0.15
_refine_diff_density_max 0.446
_refine_diff_density_min -0.347
_refine_ls_extinction_coef 0.013(2)
_refine_ls_extinction_method 'SHELXL93 (Sheldrick, 1993)'
_refine_ls_goodness_of_fit_all 1.102
_refine_ls_goodness_of_fit_obs 1.129
_refine_ls_hydrogen_treatment refall
_refine_ls_matrix_type full
_refine_ls_number_parameters 139
_refine_ls_number_reflns 1587
_refine_ls_number_restraints 0
_refine_ls_restrained_S_all 1.102
_refine_ls_restrained_S_obs 1.129
_refine_ls_R_factor_all 0.0255
_refine_ls_R_factor_obs 0.0234
_refine_ls_shift/esd_max 0.000
_refine_ls_shift/esd_mean 0.000
_refine_ls_structure_factor_coef Fsqd
_refine_ls_weighting_details 'w = 1/[\s^2^(Fo^2^) + (0.0387P)^2^ + 0.3133P] where P = (Fo^2^ + 2Fc^2^)/3'
_refine_ls_weighting_scheme calc
_refine_ls_wR_factor_all 0.0666
_refine_ls_wR_factor_obs 0.0655
_reflns_number_observed 1472
_reflns_number_total 1587
_reflns_observed_criterion I>2\s(I)
_cod_data_source_file jz1151.cif
_cod_data_source_block I
_cod_depositor_comments
;
The following automatic conversions were performed:
'_symmetry_cell_setting' value 'Monoclinic' changed to 'monoclinic'
according to '/home/saulius/struct/CIF-dictionaries/cif_core.dic'
dictionary named 'cif_core.dic' version 2.4.1 from 2010-06-29.

Automatic conversion script
Id: cif_fix_enum 1527 2010-12-29 10:47:43Z saulius 

The following automatic conversions were performed:

'_symmetry_cell_setting' value 'Monoclinic' changed to 'monoclinic'
according to /home/saulius/struct/CIF-dictionaries/cif_core.dic
dictionary named 'cif_core.dic' version 2.4.1 from 2010-06-29.

Automatic conversion script
Id: cif_fix_values 1715 2011-07-08 13:25:40Z adriana 

The following automatic conversions were performed:

'_refine_ls_weighting_scheme' value 'w = 1/[\s^2^(Fo^2^) +
(0.0387P)^2^ + 0.3133P] where P = (Fo^2^ + 2Fc^2^)/3' was changed to
'calc'. New tag '_refine_ls_weighting_details' was created. The value
of the new tag was set to 'w = 1/[\s^2^(Fo^2^) + (0.0387P)^2^ +
0.3133P] where P = (Fo^2^ + 2Fc^2^)/3'.

Automatic conversion script
Id: cif_fix_values 3143 2015-03-26 13:38:13Z robertas 
;
_cod_original_cell_volume 810.3(2)
_cod_original_sg_symbol_H-M 'P 21/n'
_cod_database_code 2005998

loop_
_symmetry_equiv_pos_as_xyz
'x, y, z'
'-x+1/2, y+1/2, -z+1/2'
'-x, -y, -z'
'x-1/2, -y-1/2, z-1/2'

loop_
_atom_site_aniso_label
_atom_site_aniso_U_11
_atom_site_aniso_U_12
_atom_site_aniso_U_13
_atom_site_aniso_U_22
_atom_site_aniso_U_23
_atom_site_aniso_U_33
Cu 0.0363(2) 0.00427(11) 0.01550(13) 0.0163(2) 0.00467(11) 0.0342(2)
Cl 0.0425(3) 0.0037(2) 0.0120(2) 0.0277(2) 0.0028(2) 0.0362(3)
O1 0.0634(11) -0.0044(8) -0.0002(7) 0.0357(9) 0.0035(7) 0.0356(9)
O2 0.0407(7) 0.0057(5) 0.0184(6) 0.0221(6) 0.0054(5) 0.0383(7)
N1 0.0296(7) 0.0017(6) 0.0045(5) 0.0209(7) 0.0002(5) 0.0238(7)
N2 0.0379(9) 0.0078(7) 0.0139(7) 0.0245(8) 0.0043(7) 0.0391(9)
C1 0.0315(8) 0.0024(7) 0.0032(6) 0.0207(8) -0.0016(6) 0.0248(8)
C2 0.0280(8) -0.0005(6) 0.0012(6) 0.0195(7) -0.0012(6) 0.0216(7)
C3 0.0352(9) 0.0018(7) 0.0012(7) 0.0222(9) 0.0049(7) 0.0337(9)
C4 0.0408(10) -0.0050(8) 0.0089(8) 0.0327(10) 0.0126(8) 0.0400(10)
C5 0.0334(9) -0.0021(8) 0.0144(8) 0.0397(11) 0.0031(8) 0.0389(10)
C6 0.0330(9) 0.0030(7) 0.0080(7) 0.0269(9) -0.0018(7) 0.0336(9)

loop_
_atom_site_label
_atom_site_occupancy
_atom_site_fract_x
_atom_site_fract_y
_atom_site_fract_z
_atom_site_U_iso_or_equiv
_atom_site_thermal_displace_type
_atom_site_calc_flag
_atom_site_refinement_flags
_atom_site_type_symbol
Cu 1 0 0 0 0.0284(1) Uani d S Cu
Cl 1 0.32057(7) 0.37393(4) 0.14763(4) 0.0351(2) Uani d . Cl
O1 1 0.2402(3) 0.0528(2) 0.14822(14) 0.0450(4) Uani d . O
O2 1 -0.1936(2) 0.14655(12) 0.03492(10) 0.0331(3) Uani d . O
N1 1 0.1336(2) 0.14106(14) -0.07892(11) 0.0246(3) Uani d . N
N2 1 -0.2758(3) 0.3584(2) -0.00152(14) 0.0334(4) Uani d . N
C1 1 -0.1579(3) 0.2527(2) -0.01159(13) 0.0256(3) Uani d . C
C2 1 0.0280(3) 0.2571(2) -0.07962(12) 0.0231(3) Uani d . C
C3 1 0.0927(3) 0.3650(2) -0.13542(14) 0.0304(4) Uani d . C
C4 1 0.2724(3) 0.3524(2) -0.1918(2) 0.0376(4) Uani d . C
C5 1 0.3819(3) 0.2339(2) -0.1902(2) 0.0368(4) Uani d . C
C6 1 0.3094(3) 0.1303(2) -0.13174(15) 0.0309(4) Uani d . C
H1 1 0.260(6) 0.126(4) 0.155(3) 0.077(11) Uiso d . H
H2 1 0.219(5) 0.024(3) 0.194(2) 0.046(9) Uiso d . H
H3 1 0.022(4) 0.436(3) -0.133(3) 0.039(6) Uiso d . H
H4 1 0.323(4) 0.421(3) -0.228(2) 0.059(7) Uiso d . H
H5 1 0.503(4) 0.220(2) -0.225(2) 0.044(6) Uiso d . H
H6 1 0.386(3) 0.053(2) -0.125(2) 0.031(5) Uiso d . H
H7 1 -0.368(4) 0.354(2) 0.037(2) 0.043(7) Uiso d . H
H8 1 -0.272(4) 0.427(3) -0.041(2) 0.049(7) Uiso d . H

loop_
_geom_angle_atom_site_label_1
_geom_angle_atom_site_label_2
_geom_angle_atom_site_label_3
_geom_angle
_geom_angle_publ_flag
O1 Cu O2 91.40(6) y
O1 Cu N1 88.76(6) y
O2 Cu N1 82.30(6) y
O2 C1 N2 121.9(2) y
O2 C1 C2 118.00(10) y
N1 C2 C1 112.00(10) y
N1 C2 C3 121.9(2) y
N1 C6 C5 121.7(2) y
N2 C1 C2 120.0(2) y
C1 O2 Cu 113.50(10) y
C2 N1 Cu 113.90(10) y
C6 N1 Cu 126.60(10) y
C2 N1 C6 119.5(2) y
C1 C2 C3 126.1(2) y
Cu O1 H1 114(3) ?
Cu O1 H2 116(3) ?
H1 O1 H2 111(3) ?
C1 N2 H7 117(2) ?
C1 N2 H8 124(2) ?
H7 N2 H8 117(3) ?
C2 C3 C4 118.3(2) ?
C2 C3 H3 119(2) ?
C4 C3 H3 123(2) ?
C5 C4 C3 119.8(2) ?
C5 C4 H4 119(2) ?
C3 C4 H4 122(2) ?
C4 C5 C6 118.8(2) ?
C4 C5 H5 124(2) ?
C6 C5 H5 118(2) ?
N1 C6 H6 118.0(10) ?
C5 C6 H6 120.0(10) ?

loop_
_geom_bond_atom_site_label_1
_geom_bond_atom_site_label_2
_geom_bond_site_symmetry_2
_geom_bond_distance
_geom_bond_publ_flag
Cu O1 . 2.418(2) y
Cu O2 . 1.981(1) y
Cu N1 . 1.960(1) y
O1 H1 . 0.75(4) ?
O1 H2 . 0.68(3) ?
O2 C1 . 1.250(2) y
N1 C2 . 1.343(2) y
N1 C6 . 1.335(2) y
N2 C1 . 1.308(2) y
N2 H7 . 0.78(3) ?
N2 H8 . 0.85(3) ?
C1 C2 . 1.500(2) y
C2 C3 . 1.375(2) ?
C3 C4 . 1.383(3) ?
C3 H3 . 0.84(3) ?
C4 C5 . 1.376(3) ?
C4 H4 . 0.90(3) ?
C5 C6 . 1.377(3) ?
C5 H5 . 0.91(3) ?
C6 H6 . 0.92(2) ?
